data_9016539
loop_
_publ_author_name
'Drache, M.'
'Conflant, P.'
'Obbade, S.'
'Wignacourt, J.'
'Watanabe, A.'

_publ_section_title
;
 Stability, thermal behaviour, and crystal structure of ion ordered
 Bi1-xLnxO1.5 phases (Ln = Sm - Dy)
 _cod_database_code 1004122
;
_journal_name_full 'Journal of Solid State Chemistry'
_journal_page_first 98
_journal_page_last 104
_journal_paper_doi 10.1006/jssc.1996.7236
_journal_volume 129
_journal_year 1997
_chemical_formula_sum 'Bi5.198 Gd2.802 O12'
_space_group_IT_number 199
_symmetry_space_group_name_Hall 'I 2b 2c 3'
_symmetry_space_group_name_H-M 'I 21 3'
_cell_angle_alpha 90
_cell_angle_beta 90
_cell_angle_gamma 90
_cell_length_a 11.0488
_cell_length_b 11.0488
_cell_length_c 11.0488
_cell_formula_units_Z 4
_cell_volume 1348.793
_database_code_amcsd 0013918
_exptl_crystal_density_diffrn 8.465
_cod_duplicate_entry 1004122
_cod_database_code 9016539
_amcsd_formula_title 'Bi0.65 Gd0.35 O1.5'

loop_
_space_group_symop_operation_xyz
x,y,z
1/2+x,1/2+y,1/2+z
1/2-z,-x,1/2+y
-z,1/2-x,+y
-z,1/2+x,1/2-y
1/2-z,+x,-y
1/2+z,1/2-x,-y
+z,-x,1/2-y
z,x,y
1/2+z,1/2+x,1/2+y
1/2+y,1/2-z,-x
+y,-z,1/2-x
1/2-y,-z,1/2+x
-y,1/2-z,+x
-y,1/2+z,1/2-x
1/2-y,+z,-x
y,z,x
1/2+y,1/2+z,1/2+x
-x,1/2+y,1/2-z
1/2-x,+y,-z
1/2+x,1/2-y,-z
+x,-y,1/2-z
1/2-x,-y,1/2+z
-x,1/2-y,+z

loop_
_atom_site_label
_atom_site_fract_x
_atom_site_fract_y
_atom_site_fract_z
_atom_site_occupancy
Bi1 0.27020 0.27020 0.27020 1.00000
Bi2 -0.01630 0.00000 0.25000 1.00000
Bi3 0.49790 0.00000 0.25000 0.06600
Gd1 0.49790 0.00000 0.25000 0.93400
O1 0.37300 0.07900 0.38800 1.00000
O2 0.12700 0.34900 0.13900 1.00000

loop_
_cod_related_entry_id
_cod_related_entry_database
_cod_related_entry_code
1 AMCSD 0013918
